data_7200821
loop_
_publ_author_name
'Hao, Hong-Qing'
'Liu, Wen-Ting'
'Tan, Wei'
'Lin, Zhuo-Jia'
'Tong, Ming-Liang'

_publ_section_title
;
 Spontaneous resolution of chiral metal mandelates by stereochemical
 control
;
_journal_issue 6
_journal_name_full CrystEngComm
_journal_page_first 967
_journal_paper_doi 10.1039/b822506k
_journal_volume 11
_journal_year 2009
_chemical_absolute_configuration S
_chemical_formula_moiety 'C29 H28 N2 O6 Zn'
_chemical_formula_sum 'C29 H28 N2 O6 Zn'
_chemical_formula_weight 565.90
_chemical_name_systematic
;
?
;
_space_group_IT_number 178
_symmetry_cell_setting hexagonal
_symmetry_space_group_name_Hall 'P 61 2 (0 0 5)'
_symmetry_space_group_name_H-M 'P 61 2 2'
_atom_sites_solution_hydrogens geom
_atom_sites_solution_primary direct
_atom_sites_solution_secondary difmap
_audit_creation_method SHELXL-97
_cell_angle_alpha 90.00
_cell_angle_beta 90.00
_cell_angle_gamma 120.00
_cell_formula_units_Z 6
_cell_length_a 11.6056(10)
_cell_length_b 11.6056(10)
_cell_length_c 33.043(5)
_cell_measurement_reflns_used 2816
_cell_measurement_temperature 293(2)
_cell_measurement_theta_max 27.81
_cell_measurement_theta_min 2.03
_cell_volume 3854.3(7)
_computing_cell_refinement 'Bruker SMART (Bruker, 1998)'
_computing_data_collection 'Bruker SMART (Bruker, 1998)'
_computing_data_reduction 'Bruker SAINT + & SHELXTL (Bruker, 1998)'
_computing_molecular_graphics 'Bruker SHELXTL'
_computing_publication_material 'Bruker SHELXTL'
_computing_structure_refinement 'SHELXL-97 (Sheldrick, 1997)'
_computing_structure_solution 'SHELXS-97 (Sheldrick, 1990)'
_diffrn_ambient_temperature 293(2)
_diffrn_measured_fraction_theta_full 0.948
_diffrn_measured_fraction_theta_max 0.948
_diffrn_measurement_device_type 'Bruker SMART CCD area detector'
_diffrn_measurement_method '\f and \w scans'
_diffrn_radiation_monochromator graphite
_diffrn_radiation_source 'fine-focus sealed tube'
_diffrn_radiation_type MoK\a
_diffrn_radiation_wavelength 0.71073
_diffrn_reflns_av_R_equivalents 0.0412
_diffrn_reflns_av_sigmaI/netI 0.0518
_diffrn_reflns_limit_h_max 7
_diffrn_reflns_limit_h_min -14
_diffrn_reflns_limit_k_max 13
_diffrn_reflns_limit_k_min -6
_diffrn_reflns_limit_l_max 36
_diffrn_reflns_limit_l_min -42
_diffrn_reflns_number 10274
_diffrn_reflns_theta_full 27.81
_diffrn_reflns_theta_max 27.81
_diffrn_reflns_theta_min 2.03
_exptl_absorpt_coefficient_mu 1.003
_exptl_absorpt_correction_T_max 0.8322
_exptl_absorpt_correction_T_min 0.7462
_exptl_absorpt_correction_type multi-scan
_exptl_absorpt_process_details 'SADABS (Bruker, 2002)'
_exptl_crystal_colour colorless
_exptl_crystal_density_diffrn 1.463
_exptl_crystal_density_method 'not measured'
_exptl_crystal_description block
_exptl_crystal_F_000 1764
_exptl_crystal_size_max 0.31
_exptl_crystal_size_mid 0.26
_exptl_crystal_size_min 0.19
_refine_diff_density_max 0.338
_refine_diff_density_min -0.200
_refine_diff_density_rms 0.061
_refine_ls_abs_structure_details 'Flack H D (1983), Acta Cryst. A39, 876-881'
_refine_ls_abs_structure_Flack 0.02(2)
_refine_ls_extinction_method none
_refine_ls_goodness_of_fit_ref 1.026
_refine_ls_hydrogen_treatment mixed
_refine_ls_matrix_type full
_refine_ls_number_parameters 245
_refine_ls_number_reflns 2816
_refine_ls_number_restraints 49
_refine_ls_restrained_S_all 1.092
_refine_ls_R_factor_all 0.0697
_refine_ls_R_factor_gt 0.0506
_refine_ls_shift/su_max 0.000
_refine_ls_shift/su_mean 0.000
_refine_ls_structure_factor_coef Fsqd
_refine_ls_weighting_details 'calc w=1/[\s^2^(Fo^2^)+(0.0631P)^2^+0.1703P] where P=(Fo^2^+2Fc^2^)/3'
_refine_ls_weighting_scheme calc
_refine_ls_wR_factor_gt 0.1112
_refine_ls_wR_factor_ref 0.1196
_reflns_number_gt 2165
_reflns_number_total 2816
_reflns_threshold_expression >2sigma(I)
_cod_data_source_file b822506k.txt
_cod_data_source_block complex7S
_cod_original_cell_volume 3854.3(8)
_cod_original_sg_symbol_H-M P6122
_cod_database_code 7200821

loop_
_symmetry_equiv_pos_as_xyz
'x, y, z'
'-y, x-y, z+1/3'
'-x+y, -x, z+2/3'
'-x, -y, z+1/2'
'y, -x+y, z+5/6'
'x-y, x, z+1/6'
'y, x, -z+1/3'
'x-y, -y, -z'
'-x, -x+y, -z+2/3'
'-y, -x, -z+5/6'
'-x+y, y, -z+1/2'
'x, x-y, -z+1/6'

loop_
_atom_site_label
_atom_site_type_symbol
_atom_site_fract_x
_atom_site_fract_y
_atom_site_fract_z
_atom_site_U_iso_or_equiv
_atom_site_adp_type
_atom_site_occupancy
_atom_site_symmetry_multiplicity
_atom_site_calc_flag
_atom_site_refinement_flags
_atom_site_disorder_assembly
_atom_site_disorder_group
Zn1 Zn 0.26104(6) 0.13052(3) 0.0833 0.0537(2) Uani 1 2 d S . .
O1 O 0.1099(3) -0.0621(3) 0.19062(7) 0.0631(8) Uani 1 1 d . . .
O2 O 0.2362(2) 0.0846(3) 0.14385(6) 0.0500(6) Uani 1 1 d . . .
O3 O 0.1102(3) -0.0753(3) 0.08360(7) 0.0511(6) Uani 1 1 d D . .
H3O H 0.057(4) -0.113(4) 0.0643(10) 0.074(14) Uiso 1 1 d D . .
C1 C 0.1426(4) -0.0262(4) 0.15493(9) 0.0450(8) Uani 1 1 d . . .
C2 C 0.0561(4) -0.1274(4) 0.12230(9) 0.0443(8) Uani 1 1 d . . .
H2 H -0.0336 -0.1395 0.1237 0.053 Uiso 1 1 calc R . .
C3 C 0.0459(5) -0.2617(4) 0.12841(9) 0.0549(11) Uani 1 1 d D . .
C4 C -0.0758(5) -0.3759(5) 0.13040(15) 0.0846(16) Uani 1 1 d DU . .
H4 H -0.1530 -0.3706 0.1288 0.102 Uiso 1 1 calc R . .
C5 C -0.0851(8) -0.5001(6) 0.13487(18) 0.113(2) Uani 1 1 d DU . .
H5 H -0.1676 -0.5771 0.1368 0.136 Uiso 1 1 calc R . .
C6 C 0.0265(10) -0.5058(7) 0.13629(16) 0.112(2) Uani 1 1 d DU . .
H6 H 0.0203 -0.5885 0.1387 0.135 Uiso 1 1 calc R . .
C7 C 0.1470(8) -0.3974(8) 0.13438(18) 0.114(2) Uani 1 1 d DU . .
H7 H 0.2229 -0.4050 0.1360 0.137 Uiso 1 1 calc R . .
C8 C 0.1579(6) -0.2712(6) 0.12983(14) 0.0886(17) Uani 1 1 d DU . .
H8 H 0.2413 -0.1951 0.1278 0.106 Uiso 1 1 calc R . .
N1 N 0.3965(15) 0.0431(12) 0.0716(5) 0.043(3) Uani 0.50 1 d P . 1
C9 C 0.3594(18) -0.0579(14) 0.0453(5) 0.056(4) Uani 0.50 1 d P . 1
H9 H 0.2793 -0.0902 0.0315 0.067 Uiso 0.50 1 calc PR . 1
C10 C 0.4349(12) -0.1130(12) 0.0385(3) 0.058(3) Uani 0.50 1 d P . 1
H10 H 0.4083 -0.1790 0.0189 0.069 Uiso 0.50 1 calc PR . 1
C11 C 0.5505(13) -0.0750(10) 0.0596(3) 0.045(3) Uani 0.50 1 d P . 1
C12 C 0.5864(15) 0.0273(16) 0.0861(4) 0.050(4) Uani 0.50 1 d P . 1
H12 H 0.6669 0.0624 0.0998 0.061 Uiso 0.50 1 calc PR . 1
C13 C 0.5032(15) 0.0794(11) 0.0927(4) 0.056(3) Uani 0.50 1 d P . 1
H13 H 0.5249 0.1425 0.1130 0.067 Uiso 0.50 1 calc PR . 1
C14 C 0.6361(10) -0.1347(10) 0.0495(3) 0.064(2) Uani 0.50 1 d P . 1
H14A H 0.6932 -0.0853 0.0270 0.076 Uiso 0.50 1 calc PR . 1
H14B H 0.5784 -0.2252 0.0403 0.076 Uiso 0.50 1 calc PR . 1
C15 C 0.7235(11) -0.1382(6) 0.0833 0.062(3) Uani 0.50 2 d SP . 1
H15 H 0.7800 -0.0467 0.0933 0.075 Uiso 0.50 1 d PR . 1
N1' N 0.4102(17) 0.0976(12) 0.0751(5) 0.054(3) Uani 0.50 1 d P . 2
C9' C 0.3913(17) -0.0006(17) 0.0507(6) 0.058(4) Uani 0.50 1 d P . 2
H9' H 0.3150 -0.0390 0.0348 0.069 Uiso 0.50 1 calc PR . 2
C10' C 0.4780(14) -0.0506(14) 0.0471(3) 0.071(4) Uani 0.50 1 d P . 2
H10' H 0.4582 -0.1187 0.0287 0.086 Uiso 0.50 1 calc PR . 2
C11' C 0.5894(16) -0.0031(18) 0.0695(4) 0.052(4) Uani 0.50 1 d P . 2
C12' C 0.6126(12) 0.0993(12) 0.0965(3) 0.063(3) Uani 0.50 1 d P . 2
H12' H 0.6865 0.1364 0.1134 0.076 Uiso 0.50 1 calc PR . 2
C13' C 0.5222(14) 0.1433(12) 0.0971(4) 0.055(3) Uani 0.50 1 d P . 2
H13' H 0.5407 0.2126 0.1149 0.067 Uiso 0.50 1 calc PR . 2
C14' C 0.6817(10) -0.0584(11) 0.0700(4) 0.080(3) Uani 0.50 1 d P . 2
H14C H 0.7182 -0.0536 0.0433 0.096 Uiso 0.50 1 calc PR . 2
H14D H 0.7546 -0.0086 0.0887 0.096 Uiso 0.50 1 calc PR . 2
C15' C 0.6013(16) -0.1993(8) 0.0833 0.103(5) Uani 0.50 2 d SP . 2
H15' H 0.5450 -0.2540 0.0609 0.124 Uiso 0.50 1 d PR . 2

loop_
_atom_site_aniso_label
_atom_site_aniso_U_11
_atom_site_aniso_U_22
_atom_site_aniso_U_33
_atom_site_aniso_U_23
_atom_site_aniso_U_13
_atom_site_aniso_U_12
Zn1 0.0449(4) 0.0752(4) 0.0308(3) 0.0012(3) 0.000 0.02243(18)
O1 0.090(2) 0.0538(16) 0.0287(11) -0.0032(11) 0.0018(12) 0.0237(16)
O2 0.0505(15) 0.0590(16) 0.0298(10) -0.0043(10) -0.0037(10) 0.0193(14)
O3 0.0629(16) 0.0561(15) 0.0274(11) -0.0052(11) -0.0103(12) 0.0246(13)
C1 0.053(2) 0.057(2) 0.0317(16) -0.0046(15) -0.0033(15) 0.033(2)
C2 0.051(2) 0.050(2) 0.0328(15) -0.0030(16) -0.0062(15) 0.0268(18)
C3 0.093(3) 0.057(2) 0.0267(15) -0.0088(17) -0.0090(18) 0.047(3)
C4 0.111(5) 0.054(3) 0.077(3) 0.002(2) -0.006(3) 0.033(3)
C5 0.163(6) 0.071(4) 0.079(4) -0.001(3) -0.006(4) 0.039(4)
C6 0.218(8) 0.101(4) 0.051(3) -0.005(3) -0.006(4) 0.105(5)
C7 0.180(6) 0.149(6) 0.078(4) -0.001(4) -0.008(4) 0.130(5)
C8 0.138(5) 0.106(4) 0.062(3) 0.007(3) -0.001(3) 0.091(4)
N1 0.055(6) 0.049(8) 0.035(5) -0.007(6) 0.005(5) 0.033(7)
C9 0.058(8) 0.064(9) 0.034(5) -0.025(7) -0.009(5) 0.022(8)
C10 0.049(6) 0.074(7) 0.031(4) -0.027(4) -0.009(4) 0.017(6)
C11 0.059(7) 0.036(5) 0.032(5) 0.009(4) 0.003(4) 0.018(6)
C12 0.059(7) 0.051(8) 0.046(8) -0.017(7) -0.026(7) 0.031(6)
C13 0.070(8) 0.045(7) 0.046(5) -0.014(5) -0.015(5) 0.025(7)
C14 0.065(6) 0.053(5) 0.056(5) 0.007(4) 0.012(5) 0.017(5)
C15 0.047(7) 0.050(5) 0.089(8) 0.011(5) 0.000 0.023(3)
N1' 0.065(6) 0.071(9) 0.042(5) -0.009(7) -0.002(4) 0.046(8)
C9' 0.056(10) 0.080(12) 0.046(7) -0.030(9) -0.008(7) 0.041(9)
C10' 0.072(10) 0.099(11) 0.040(6) -0.026(6) -0.012(6) 0.040(9)
C11' 0.054(8) 0.051(10) 0.049(9) 0.014(8) 0.012(8) 0.025(8)
C12' 0.057(7) 0.082(9) 0.053(6) -0.002(6) -0.011(4) 0.036(7)
C13' 0.056(6) 0.063(8) 0.041(5) -0.006(6) -0.005(4) 0.024(7)
C14' 0.063(7) 0.067(7) 0.112(8) 0.019(6) -0.001(6) 0.034(6)
C15' 0.064(10) 0.085(8) 0.154(18) 0.008(11) 0.000 0.032(5)

loop_
_atom_type_symbol
_atom_type_description
_atom_type_scat_dispersion_real
_atom_type_scat_dispersion_imag
_atom_type_scat_source
C C 0.0033 0.0016 'International Tables Vol C Tables 4.2.6.8 and 6.1.1.4'
H H 0.0000 0.0000 'International Tables Vol C Tables 4.2.6.8 and 6.1.1.4'
N N 0.0061 0.0033 'International Tables Vol C Tables 4.2.6.8 and 6.1.1.4'
O O 0.0106 0.0060 'International Tables Vol C Tables 4.2.6.8 and 6.1.1.4'
Zn Zn 0.2839 1.4301 'International Tables Vol C Tables 4.2.6.8 and 6.1.1.4'

loop_
_geom_angle_atom_site_label_1
_geom_angle_atom_site_label_2
_geom_angle_atom_site_label_3
_geom_angle
_geom_angle_site_symmetry_1
_geom_angle_site_symmetry_3
_geom_angle_publ_flag
N1' Zn1 N1' 80.8(8) . 12 ?
N1' Zn1 O2 94.5(5) . 12 ?
N1' Zn1 O2 96.2(5) 12 12 ?
N1' Zn1 O2 96.2(5) . . ?
N1' Zn1 O2 94.5(5) 12 . ?
O2 Zn1 O2 166.03(14) 12 . ?
N1' Zn1 O3 95.3(4) . . ?
N1' Zn1 O3 170.3(5) 12 . ?
O2 Zn1 O3 92.97(10) 12 . ?
O2 Zn1 O3 77.06(9) . . ?
N1' Zn1 O3 170.3(5) . 12 ?
N1' Zn1 O3 95.3(4) 12 12 ?
O2 Zn1 O3 77.06(9) 12 12 ?
O2 Zn1 O3 92.97(10) . 12 ?
O3 Zn1 O3 89.90(15) . 12 ?
N1' Zn1 N1 93.9(4) 12 . ?
O2 Zn1 N1 93.2(4) 12 . ?
O2 Zn1 N1 95.1(4) . . ?
O3 Zn1 N1 82.3(3) . . ?
O3 Zn1 N1 167.3(4) 12 . ?
N1' Zn1 N1 93.9(4) . 12 ?
O2 Zn1 N1 95.1(4) 12 12 ?
O2 Zn1 N1 93.2(4) . 12 ?
O3 Zn1 N1 167.3(4) . 12 ?
O3 Zn1 N1 82.3(3) 12 12 ?
N1 Zn1 N1 107.0(7) . 12 ?
C1 O2 Zn1 119.2(2) . . ?
C2 O3 Zn1 114.8(2) . . ?
C2 O3 H3O 114(3) . . ?
Zn1 O3 H3O 124(3) . . ?
O1 C1 O2 125.7(3) . . ?
O1 C1 C2 115.8(3) . . ?
O2 C1 C2 118.6(3) . . ?
O3 C2 C3 110.4(3) . . ?
O3 C2 C1 108.9(3) . . ?
C3 C2 C1 112.1(3) . . ?
O3 C2 H2 108.4 . . ?
C3 C2 H2 108.4 . . ?
C1 C2 H2 108.4 . . ?
C8 C3 C4 119.0(4) . . ?
C8 C3 C2 120.1(4) . . ?
C4 C3 C2 120.8(4) . . ?
C3 C4 C5 120.8(5) . . ?
C3 C4 H4 119.6 . . ?
C5 C4 H4 119.6 . . ?
C6 C5 C4 118.7(6) . . ?
C6 C5 H5 120.7 . . ?
C4 C5 H5 120.7 . . ?
C5 C6 C7 122.6(5) . . ?
C5 C6 H6 118.7 . . ?
C7 C6 H6 118.7 . . ?
C6 C7 C8 119.3(6) . . ?
C6 C7 H7 120.3 . . ?
C8 C7 H7 120.3 . . ?
C3 C8 C7 119.6(5) . . ?
C3 C8 H8 120.2 . . ?
C7 C8 H8 120.2 . . ?
C13 N1 C9 118.0(14) . . ?
C13 N1 Zn1 121.5(9) . . ?
C9 N1 Zn1 120.2(13) . . ?
C10 C9 N1 121.6(15) . . ?
C10 C9 H9 119.2 . . ?
N1 C9 H9 119.2 . . ?
C9 C10 C11 122.0(10) . . ?
C9 C10 H10 119.0 . . ?
C11 C10 H10 119.0 . . ?
C12 C11 C10 115.4(13) . . ?
C12 C11 C14 124.0(13) . . ?
C10 C11 C14 120.2(9) . . ?
C11 C12 C13 120.3(13) . . ?
C11 C12 H12 119.9 . . ?
C13 C12 H12 119.9 . . ?
N1 C13 C12 122.3(10) . . ?
N1 C13 H13 118.8 . . ?
C12 C13 H13 118.8 . . ?
C11 C14 C15 116.8(7) . . ?
C11 C14 H14A 108.1 . . ?
C15 C14 H14A 108.1 . . ?
C11 C14 H14B 108.1 . . ?
C15 C14 H14B 108.1 . . ?
H14A C14 H14B 107.3 . . ?
C11 C14 H15' 93.0 . . ?
C15 C14 H15' 87.5 . . ?
H14A C14 H15' 143.0 . . ?
H14B C14 H15' 35.9 . . ?
C14 C15 C14 109.5(10) . 12_545 ?
C14 C15 H15 108.0 . . ?
C14 C15 H15 110.9 12_545 . ?
C9' N1' C13' 112.4(14) . . ?
C9' N1' Zn1 117.9(14) . . ?
C13' N1' Zn1 128.2(11) . . ?
N1' C9' C10' 124.6(15) . . ?
N1' C9' H9' 117.7 . . ?
C10' C9' H9' 117.7 . . ?
C11' C10' C9' 121.8(12) . . ?
C11' C10' H10' 119.1 . . ?
C9' C10' H10' 119.1 . . ?
C10' C11' C12' 115.8(14) . . ?
C10' C11' C14' 125.3(16) . . ?
C12' C11' C14' 118.7(14) . . ?
C13' C12' C11' 117.7(13) . . ?
C13' C12' H12' 121.1 . . ?
C11' C12' H12' 121.1 . . ?
N1' C13' C12' 127.6(12) . . ?
N1' C13' H13' 116.2 . . ?
C12' C13' H13' 116.2 . . ?
C15' C14' C11' 106.6(10) . . ?
C15' C14' H15 88.6 . . ?
C11' C14' H15 136.6 . . ?
C15' C14' H14C 110.4 . . ?
C11' C14' H14C 110.4 . . ?
H15 C14' H14C 101.2 . . ?
C15' C14' H14D 110.4 . . ?
C11' C14' H14D 110.4 . . ?
H15 C14' H14D 28.5 . . ?
H14C C14' H14D 108.6 . . ?
C14' C15' C14' 114.2(14) 12_545 . ?
C14' C15' H15' 106.9 12_545 . ?
C14' C15' H15' 109.7 . . ?

loop_
_geom_bond_atom_site_label_1
_geom_bond_atom_site_label_2
_geom_bond_distance
_geom_bond_site_symmetry_2
_geom_bond_publ_flag
Zn1 N1' 1.969(15) . ?
Zn1 N1' 1.969(15) 12 ?
Zn1 O2 2.052(2) 12 ?
Zn1 O2 2.052(2) . ?
Zn1 O3 2.142(3) . ?
Zn1 O3 2.142(3) 12 ?
Zn1 N1 2.291(13) . ?
Zn1 N1 2.291(14) 12 ?
O1 C1 1.245(4) . ?
O2 C1 1.253(4) . ?
O3 C2 1.420(4) . ?
O3 H3O 0.84(2) . ?
C1 C2 1.540(5) . ?
C2 C3 1.516(5) . ?
C2 H2 0.9800 . ?
C3 C8 1.359(7) . ?
C3 C4 1.373(6) . ?
C4 C5 1.398(7) . ?
C4 H4 0.9300 . ?
C5 C6 1.330(9) . ?
C5 H5 0.9300 . ?
C6 C7 1.335(9) . ?
C6 H6 0.9300 . ?
C7 C8 1.414(7) . ?
C7 H7 0.9300 . ?
C8 H8 0.9300 . ?
N1 C13 1.29(2) . ?
N1 C9 1.346(13) . ?
C9 C10 1.34(2) . ?
C9 H9 0.9300 . ?
C10 C11 1.375(18) . ?
C10 H10 0.9300 . ?
C11 C12 1.362(15) . ?
C11 C14 1.505(15) . ?
C12 C13 1.39(2) . ?
C12 H12 0.9300 . ?
C13 H13 0.9300 . ?
C14 C15 1.524(11) . ?
C14 H14A 0.9700 . ?
C14 H14B 0.9700 . ?
C15 C14 1.524(11) 12_545 ?
C15 H15 0.9847 . ?
N1' C9' 1.323(15) . ?
N1' C13' 1.35(2) . ?
C9' C10' 1.39(2) . ?
C9' H9' 0.9300 . ?
C10' C11' 1.35(2) . ?
C10' H10' 0.9300 . ?
C11' C12' 1.401(16) . ?
C11' C14' 1.499(18) . ?
C12' C13' 1.38(2) . ?
C12' H12' 0.9300 . ?
C13' H13' 0.9300 . ?
C14' C15' 1.487(13) . ?
C14' H14C 0.9700 . ?
C14' H14D 0.9700 . ?
C15' C14' 1.487(13) 12_545 ?
C15' H15' 0.9816 . ?

loop_
_geom_hbond_atom_site_label_D
_geom_hbond_atom_site_label_H
_geom_hbond_atom_site_label_A
_geom_hbond_distance_DH
_geom_hbond_distance_HA
_geom_hbond_distance_DA
_geom_hbond_angle_DHA
_geom_hbond_site_symmetry_A
O3 H3O O1 0.84(2) 1.79(2) 2.626(3) 170(4) 5_554
